data_7111739
loop_
_publ_author_name
'Geier, Stephen J.'
'Chase, Preston A.'
'Stephan, Douglas W.'

_publ_section_title
;
 Metal-free reductions of N-heterocycles via Lewis acid catalyzed
 hydrogenation
;
_journal_issue 27
_journal_name_full 'Chemical Communications'
_journal_page_first 4884
_journal_page_last 4886
_journal_paper_doi 10.1039/c0cc00719f
_journal_volume 46
_journal_year 2010
_chemical_formula_sum 'C30 H8 B F15 N2'
_chemical_formula_weight 692.19
_space_group_IT_number 2
_symmetry_cell_setting triclinic
_symmetry_space_group_name_Hall '-P 1'
_symmetry_space_group_name_H-M 'P -1'
_atom_sites_solution_hydrogens geom
_atom_sites_solution_primary direct
_atom_sites_solution_secondary difmap
_audit_creation_method SHELXL-97
_cell_angle_alpha 79.106(4)
_cell_angle_beta 79.436(4)
_cell_angle_gamma 85.941(4)
_cell_formula_units_Z 4
_cell_length_a 12.4522(10)
_cell_length_b 12.8361(10)
_cell_length_c 16.6764(13)
_cell_measurement_reflns_used 9672
_cell_measurement_temperature 150(2)
_cell_measurement_theta_max 26.00
_cell_measurement_theta_min 2.22
_cell_volume 2571.3(4)
_computing_cell_refinement 'Bruker SAINT'
_computing_data_collection 'Bruker APEX2'
_computing_data_reduction 'Bruker SAINT'
_computing_molecular_graphics 'Bruker SHELXTL'
_computing_publication_material 'Bruker SHELXTL'
_computing_structure_refinement 'SHELXL-97 (Sheldrick, 1997)'
_computing_structure_solution 'SHELXS-97 (Sheldrick, 1990)'
_diffrn_ambient_temperature 150(2)
_diffrn_measured_fraction_theta_full 0.991
_diffrn_measured_fraction_theta_max 0.991
_diffrn_measurement_device_type 'Bruker APEX-II CCD'
_diffrn_measurement_method '\f and \w scans'
_diffrn_radiation_monochromator graphite
_diffrn_radiation_source 'fine-focus sealed tube'
_diffrn_radiation_type MoK\a
_diffrn_radiation_wavelength 0.71073
_diffrn_reflns_av_R_equivalents 0.0512
_diffrn_reflns_av_sigmaI/netI 0.0593
_diffrn_reflns_limit_h_max 16
_diffrn_reflns_limit_h_min -14
_diffrn_reflns_limit_k_max 16
_diffrn_reflns_limit_k_min -16
_diffrn_reflns_limit_l_max 19
_diffrn_reflns_limit_l_min -21
_diffrn_reflns_number 42719
_diffrn_reflns_theta_full 27.61
_diffrn_reflns_theta_max 27.61
_diffrn_reflns_theta_min 1.62
_diffrn_standards_number 0
_exptl_absorpt_coefficient_mu 0.182
_exptl_absorpt_correction_T_max 0.7456
_exptl_absorpt_correction_T_min 0.6681
_exptl_absorpt_correction_type multi-scan
_exptl_crystal_colour colourless
_exptl_crystal_density_diffrn 1.788
_exptl_crystal_density_method 'not measured'
_exptl_crystal_description plate
_exptl_crystal_F_000 1368
_exptl_crystal_size_max 0.40
_exptl_crystal_size_mid 0.40
_exptl_crystal_size_min 0.10
_refine_diff_density_max 0.336
_refine_diff_density_min -0.329
_refine_diff_density_rms 0.061
_refine_ls_extinction_method none
_refine_ls_goodness_of_fit_ref 1.009
_refine_ls_hydrogen_treatment constr
_refine_ls_matrix_type full
_refine_ls_number_parameters 865
_refine_ls_number_reflns 11857
_refine_ls_number_restraints 0
_refine_ls_restrained_S_all 1.009
_refine_ls_R_factor_all 0.0860
_refine_ls_R_factor_gt 0.0443
_refine_ls_shift/su_max 0.008
_refine_ls_shift/su_mean 0.001
_refine_ls_structure_factor_coef Fsqd
_refine_ls_weighting_details 'calc w=1/[\s^2^(Fo^2^)+(0.0566P)^2^+0.3479P] where P=(Fo^2^+2Fc^2^)/3'
_refine_ls_weighting_scheme calc
_refine_ls_wR_factor_gt 0.0983
_refine_ls_wR_factor_ref 0.1161
_reflns_number_gt 7640
_reflns_number_total 11857
_reflns_threshold_expression >2sigma(I)
_cod_data_source_file C0CC00719Fsup1.cif
_cod_data_source_block sjg69_0m
_cod_depositor_comments
;
The following automatic conversions were performed:

'_symmetry_cell_setting' value 'Triclinic' changed to 'triclinic'
according to /home/saulius/struct/CIF-dictionaries/cif_core.dic
dictionary named 'cif_core.dic' version 2.4.2 from 2011-04-26.

Automatic conversion script
Id: cif_fix_values 1891 2012-01-12 08:04:46Z andrius 
;
_cod_original_sg_symbol_H-M P-1
_cod_database_code 7111739

loop_
_symmetry_equiv_pos_as_xyz
'x, y, z'
'-x, -y, -z'

loop_
_atom_site_label
_atom_site_type_symbol
_atom_site_fract_x
_atom_site_fract_y
_atom_site_fract_z
_atom_site_U_iso_or_equiv
_atom_site_adp_type
_atom_site_occupancy
_atom_site_symmetry_multiplicity
_atom_site_calc_flag
_atom_site_refinement_flags
N1 N 1.05939(14) 0.62070(13) 0.26859(10) 0.0191(4) Uani 1 1 d .
N2 N 0.98974(16) 0.40500(14) 0.30038(11) 0.0260(4) Uani 1 1 d .
N3 N 0.54931(14) 0.12203(13) 0.18402(10) 0.0177(4) Uani 1 1 d .
N4 N 0.48392(15) -0.09518(14) 0.23295(11) 0.0232(4) Uani 1 1 d .
F2 F 1.13833(10) 0.65536(10) 0.00227(7) 0.0281(3) Uani 1 1 d .
F3 F 1.08422(12) 0.81716(11) -0.10652(8) 0.0383(4) Uani 1 1 d .
F4 F 0.92581(12) 0.96263(10) -0.06213(9) 0.0407(4) Uani 1 1 d .
F5 F 0.83056(12) 0.94641(10) 0.10070(9) 0.0382(3) Uani 1 1 d .
F6 F 0.87988(11) 0.78192(10) 0.21172(8) 0.0304(3) Uani 1 1 d .
F8 F 0.91195(10) 0.54567(10) 0.05780(7) 0.0264(3) Uani 1 1 d .
F9 F 0.70308(11) 0.49652(10) 0.07313(8) 0.0323(3) Uani 1 1 d .
F10 F 0.56621(11) 0.48908(11) 0.21920(8) 0.0350(3) Uani 1 1 d .
F11 F 0.64017(11) 0.53947(11) 0.35167(8) 0.0377(3) Uani 1 1 d .
F12 F 0.84634(10) 0.58607(10) 0.33892(7) 0.0289(3) Uani 1 1 d .
F14 F 1.00597(10) 0.37646(9) 0.13581(8) 0.0280(3) Uani 1 1 d .
F15 F 1.17483(12) 0.25596(10) 0.08558(9) 0.0380(4) Uani 1 1 d .
F16 F 1.38205(11) 0.32126(11) 0.06588(8) 0.0372(3) Uani 1 1 d .
F17 F 1.41588(11) 0.51419(11) 0.10024(9) 0.0372(3) Uani 1 1 d .
F18 F 1.24800(10) 0.63936(9) 0.14999(8) 0.0289(3) Uani 1 1 d .
F32 F 0.63580(11) 0.16228(10) 0.41392(8) 0.0318(3) Uani 1 1 d .
F33 F 0.58778(12) 0.32852(11) 0.48580(8) 0.0387(4) Uani 1 1 d .
F34 F 0.42862(12) 0.47395(10) 0.44171(9) 0.0397(4) Uani 1 1 d .
F35 F 0.32377(11) 0.44886(10) 0.31738(9) 0.0355(3) Uani 1 1 d .
F36 F 0.36529(10) 0.27873(9) 0.24716(7) 0.0265(3) Uani 1 1 d .
F38 F 0.40413(10) 0.04292(10) 0.45718(7) 0.0260(3) Uani 1 1 d .
F39 F 0.19667(11) -0.01263(11) 0.51421(7) 0.0332(3) Uani 1 1 d .
F40 F 0.05895(10) -0.02029(11) 0.40762(8) 0.0330(3) Uani 1 1 d .
F41 F 0.13266(10) 0.03198(11) 0.24055(8) 0.0354(3) Uani 1 1 d .
F42 F 0.33695(10) 0.08373(10) 0.18288(7) 0.0268(3) Uani 1 1 d .
F44 F 0.50174(10) -0.12503(9) 0.40122(7) 0.0263(3) Uani 1 1 d .
F45 F 0.67415(11) -0.24499(10) 0.43364(8) 0.0366(3) Uani 1 1 d .
F46 F 0.87980(11) -0.17631(11) 0.37302(8) 0.0362(3) Uani 1 1 d .
F47 F 0.90758(10) 0.01935(12) 0.27691(9) 0.0400(4) Uani 1 1 d .
F48 F 0.73628(10) 0.14461(10) 0.24565(8) 0.0293(3) Uani 1 1 d .
C1 C 1.01201(17) 0.70871(16) 0.11465(13) 0.0204(5) Uani 1 1 d .
C2 C 1.06158(17) 0.72501(16) 0.03145(13) 0.0215(5) Uani 1 1 d .
C3 C 1.03383(19) 0.80806(17) -0.02774(13) 0.0256(5) Uani 1 1 d .
C4 C 0.9541(2) 0.88153(17) -0.00508(14) 0.0275(5) Uani 1 1 d .
C5 C 0.90469(19) 0.87231(17) 0.07637(14) 0.0263(5) Uani 1 1 d .
C6 C 0.93348(18) 0.78738(17) 0.13278(13) 0.0240(5) Uani 1 1 d .
C7 C 0.89286(18) 0.56149(15) 0.19885(12) 0.0199(5) Uani 1 1 d .
C8 C 0.84833(18) 0.54075(16) 0.13316(13) 0.0209(5) Uani 1 1 d .
C9 C 0.74136(19) 0.51592(16) 0.13946(13) 0.0231(5) Uani 1 1 d .
C10 C 0.67061(18) 0.51373(17) 0.21293(14) 0.0259(5) Uani 1 1 d .
C11 C 0.70845(18) 0.53799(17) 0.27958(13) 0.0251(5) Uani 1 1 d .
C12 C 0.81642(18) 0.56132(16) 0.27069(13) 0.0214(5) Uani 1 1 d .
C13 C 1.11618(17) 0.51446(16) 0.14906(12) 0.0203(5) Uani 1 1 d .
C14 C 1.10483(18) 0.41550(16) 0.13004(13) 0.0216(5) Uani 1 1 d .
C15 C 1.19191(19) 0.35036(17) 0.10334(14) 0.0250(5) Uani 1 1 d .
C16 C 1.29666(19) 0.38310(18) 0.09373(13) 0.0262(5) Uani 1 1 d .
C17 C 1.31374(18) 0.47985(18) 0.11132(13) 0.0253(5) Uani 1 1 d .
C18 C 1.22438(18) 0.54200(16) 0.13761(13) 0.0225(5) Uani 1 1 d .
C19 C 1.08983(18) 0.71972(16) 0.26371(14) 0.0239(5) Uani 1 1 d .
H19A H 1.0761 0.7708 0.2171 0.029 Uiso 1 1 calc R
C20 C 1.13989(19) 0.75366(18) 0.32133(14) 0.0288(5) Uani 1 1 d .
H20A H 1.1581 0.8258 0.3146 0.035 Uiso 1 1 calc R
C21 C 1.16239(19) 0.68190(18) 0.38748(14) 0.0290(5) Uani 1 1 d .
H21A H 1.1987 0.7027 0.4270 0.035 Uiso 1 1 calc R
C22 C 1.13171(17) 0.57728(17) 0.39696(13) 0.0228(5) Uani 1 1 d .
C23 C 1.15442(19) 0.50262(19) 0.46764(13) 0.0280(5) Uani 1 1 d .
H23A H 1.1907 0.5254 0.5063 0.034 Uiso 1 1 calc R
C24 C 1.1260(2) 0.40220(19) 0.48047(14) 0.0301(5) Uani 1 1 d .
H24A H 1.1435 0.3539 0.5273 0.036 Uiso 1 1 calc R
C25 C 1.06938(18) 0.36661(17) 0.42437(13) 0.0245(5) Uani 1 1 d .
C26 C 1.0326(2) 0.26272(19) 0.43881(15) 0.0323(6) Uani 1 1 d .
H26A H 1.0481 0.2133 0.4857 0.039 Uiso 1 1 calc R
C27 C 0.9748(2) 0.23272(19) 0.38585(15) 0.0346(6) Uani 1 1 d .
H27A H 0.9484 0.1630 0.3955 0.042 Uiso 1 1 calc R
C28 C 0.9554(2) 0.30714(17) 0.31698(15) 0.0320(6) Uani 1 1 d .
H28A H 0.9152 0.2861 0.2799 0.038 Uiso 1 1 calc R
C29 C 1.04560(17) 0.43678(16) 0.35315(13) 0.0210(5) Uani 1 1 d .
C30 C 1.07855(17) 0.54617(16) 0.33752(12) 0.0190(4) Uani 1 1 d .
C31 C 0.50294(17) 0.20948(16) 0.32562(12) 0.0196(4) Uani 1 1 d .
C32 C 0.55638(18) 0.22927(17) 0.38725(13) 0.0228(5) Uani 1 1 d .
C33 C 0.53206(19) 0.31602(18) 0.42637(14) 0.0269(5) Uani 1 1 d .
C34 C 0.45181(19) 0.38924(17) 0.40520(14) 0.0269(5) Uani 1 1 d .
C35 C 0.39773(18) 0.37501(16) 0.34374(13) 0.0241(5) Uani 1 1 d .
C36 C 0.42264(18) 0.28686(16) 0.30720(13) 0.0210(5) Uani 1 1 d .
C37 C 0.38419(17) 0.05995(15) 0.31701(12) 0.0182(4) Uani 1 1 d .
C38 C 0.34017(17) 0.03736(16) 0.40099(13) 0.0201(5) Uani 1 1 d .
C39 C 0.23408(18) 0.01026(16) 0.43175(13) 0.0230(5) Uani 1 1 d .
C40 C 0.16267(17) 0.00744(16) 0.37848(14) 0.0228(5) Uani 1 1 d .
C41 C 0.20032(18) 0.03360(17) 0.29432(13) 0.0227(5) Uani 1 1 d .
C42 C 0.30772(17) 0.05891(16) 0.26634(12) 0.0196(5) Uani 1 1 d .
C43 C 0.60872(17) 0.01616(16) 0.31786(12) 0.0188(4) Uani 1 1 d .
C44 C 0.59946(18) -0.08406(16) 0.36707(12) 0.0207(5) Uani 1 1 d .
C45 C 0.68906(19) -0.14875(16) 0.38488(13) 0.0237(5) Uani 1 1 d .
C46 C 0.79254(18) -0.11495(18) 0.35430(13) 0.0258(5) Uani 1 1 d .
C47 C 0.80703(18) -0.01625(18) 0.30606(13) 0.0257(5) Uani 1 1 d .
C48 C 0.71588(18) 0.04575(16) 0.29006(13) 0.0218(5) Uani 1 1 d .
C49 C 0.57653(17) 0.22174(16) 0.15145(13) 0.0215(5) Uani 1 1 d .
H49A H 0.5615 0.2727 0.1870 0.026 Uiso 1 1 calc R
C50 C 0.62487(18) 0.25710(17) 0.07007(13) 0.0247(5) Uani 1 1 d .
H50A H 0.6396 0.3300 0.0505 0.030 Uiso 1 1 calc R
C51 C 0.65070(18) 0.18478(18) 0.01881(13) 0.0260(5) Uani 1 1 d .
H51A H 0.6866 0.2060 -0.0367 0.031 Uiso 1 1 calc R
C52 C 0.62386(17) 0.07879(17) 0.04877(13) 0.0215(5) Uani 1 1 d .
C53 C 0.65013(19) 0.00463(19) -0.00709(14) 0.0280(5) Uani 1 1 d .
H53A H 0.6868 0.0282 -0.0621 0.034 Uiso 1 1 calc R
C54 C 0.62381(19) -0.09714(19) 0.01707(14) 0.0301(5) Uani 1 1 d .
H54A H 0.6435 -0.1455 -0.0203 0.036 Uiso 1 1 calc R
C55 C 0.56646(18) -0.13314(17) 0.09850(13) 0.0243(5) Uani 1 1 d .
C56 C 0.5310(2) -0.23762(18) 0.12403(15) 0.0311(6) Uani 1 1 d .
H56A H 0.5482 -0.2870 0.0873 0.037 Uiso 1 1 calc R
C57 C 0.4720(2) -0.26826(17) 0.20132(15) 0.0318(6) Uani 1 1 d .
H57A H 0.4458 -0.3381 0.2189 0.038 Uiso 1 1 calc R
C58 C 0.45119(19) -0.19357(17) 0.25390(15) 0.0280(5) Uani 1 1 d .
H58A H 0.4110 -0.2151 0.3081 0.034 Uiso 1 1 calc R
C59 C 0.53982(17) -0.06281(16) 0.15649(13) 0.0202(5) Uani 1 1 d .
C60 C 0.57121(16) 0.04700(16) 0.13137(13) 0.0184(4) Uani 1 1 d .
B1 B 1.0191(2) 0.59652(19) 0.18255(14) 0.0196(5) Uani 1 1 d .
B2 B 0.5102(2) 0.09688(18) 0.28823(14) 0.0178(5) Uani 1 1 d .

loop_
_atom_site_aniso_label
_atom_site_aniso_U_11
_atom_site_aniso_U_22
_atom_site_aniso_U_33
_atom_site_aniso_U_23
_atom_site_aniso_U_13
_atom_site_aniso_U_12
N1 0.0192(9) 0.0213(9) 0.0172(9) -0.0043(7) -0.0039(7) 0.0005(7)
N2 0.0307(11) 0.0255(10) 0.0235(10) -0.0032(8) -0.0097(9) -0.0020(8)
N3 0.0152(9) 0.0210(9) 0.0176(9) -0.0048(7) -0.0041(7) 0.0009(7)
N4 0.0236(10) 0.0240(9) 0.0220(10) -0.0059(8) -0.0021(8) -0.0012(8)
F2 0.0277(7) 0.0328(7) 0.0211(7) -0.0050(5) 0.0012(6) 0.0027(6)
F3 0.0505(9) 0.0435(8) 0.0178(7) 0.0023(6) -0.0023(6) -0.0107(7)
F4 0.0538(10) 0.0292(7) 0.0390(8) 0.0086(6) -0.0226(7) -0.0032(7)
F5 0.0391(8) 0.0296(7) 0.0482(9) -0.0102(6) -0.0163(7) 0.0135(6)
F6 0.0343(8) 0.0313(7) 0.0242(7) -0.0087(6) -0.0010(6) 0.0066(6)
F8 0.0280(7) 0.0368(7) 0.0158(6) -0.0076(5) -0.0042(5) -0.0028(6)
F9 0.0342(8) 0.0414(8) 0.0265(7) -0.0074(6) -0.0146(6) -0.0078(6)
F10 0.0220(7) 0.0454(8) 0.0383(8) -0.0052(7) -0.0062(6) -0.0098(6)
F11 0.0284(8) 0.0569(9) 0.0264(7) -0.0120(7) 0.0068(6) -0.0104(7)
F12 0.0284(7) 0.0439(8) 0.0169(6) -0.0107(6) -0.0041(5) -0.0036(6)
F14 0.0270(7) 0.0268(7) 0.0338(7) -0.0116(6) -0.0077(6) -0.0031(6)
F15 0.0420(9) 0.0293(7) 0.0501(9) -0.0227(7) -0.0143(7) 0.0068(6)
F16 0.0310(8) 0.0472(8) 0.0378(8) -0.0212(7) -0.0111(6) 0.0185(7)
F17 0.0201(7) 0.0512(9) 0.0435(9) -0.0164(7) -0.0066(6) 0.0004(6)
F18 0.0256(7) 0.0278(7) 0.0354(8) -0.0111(6) -0.0039(6) -0.0044(6)
F32 0.0359(8) 0.0328(7) 0.0327(8) -0.0105(6) -0.0192(6) 0.0057(6)
F33 0.0501(9) 0.0422(8) 0.0325(8) -0.0180(6) -0.0172(7) -0.0047(7)
F34 0.0428(9) 0.0344(8) 0.0461(9) -0.0269(7) 0.0007(7) 0.0000(7)
F35 0.0332(8) 0.0303(7) 0.0412(8) -0.0107(6) -0.0023(7) 0.0117(6)
F36 0.0295(7) 0.0281(7) 0.0240(7) -0.0062(5) -0.0106(6) 0.0045(6)
F38 0.0261(7) 0.0374(7) 0.0166(6) -0.0064(5) -0.0065(5) -0.0033(6)
F39 0.0303(8) 0.0488(8) 0.0182(7) -0.0067(6) 0.0048(6) -0.0073(6)
F40 0.0174(7) 0.0433(8) 0.0362(8) -0.0072(6) 0.0028(6) -0.0062(6)
F41 0.0226(7) 0.0561(9) 0.0306(8) -0.0065(7) -0.0119(6) -0.0066(6)
F42 0.0243(7) 0.0412(7) 0.0155(6) -0.0051(5) -0.0043(5) -0.0021(6)
F44 0.0237(7) 0.0262(6) 0.0258(7) 0.0007(5) -0.0011(6) -0.0028(5)
F45 0.0390(8) 0.0286(7) 0.0363(8) 0.0064(6) -0.0067(7) 0.0069(6)
F46 0.0281(8) 0.0470(8) 0.0316(8) -0.0041(6) -0.0103(6) 0.0168(6)
F47 0.0167(7) 0.0598(9) 0.0389(8) 0.0019(7) -0.0048(6) -0.0004(7)
F48 0.0221(7) 0.0312(7) 0.0317(7) 0.0047(6) -0.0061(6) -0.0046(6)
C1 0.0214(11) 0.0203(10) 0.0209(11) -0.0046(9) -0.0057(9) -0.0024(9)
C2 0.0194(11) 0.0248(11) 0.0210(11) -0.0040(9) -0.0052(9) -0.0025(9)
C3 0.0314(13) 0.0282(12) 0.0180(11) -0.0012(9) -0.0061(10) -0.0096(10)
C4 0.0385(14) 0.0203(11) 0.0256(12) 0.0040(9) -0.0174(11) -0.0059(10)
C5 0.0259(13) 0.0223(11) 0.0338(13) -0.0069(10) -0.0127(11) 0.0032(10)
C6 0.0261(12) 0.0263(11) 0.0208(11) -0.0066(9) -0.0050(10) -0.0012(10)
C7 0.0245(12) 0.0178(10) 0.0171(11) -0.0012(8) -0.0049(9) -0.0005(9)
C8 0.0229(12) 0.0211(10) 0.0175(11) -0.0020(8) -0.0028(9) 0.0015(9)
C9 0.0291(13) 0.0248(11) 0.0181(11) -0.0032(9) -0.0108(10) -0.0033(10)
C10 0.0199(12) 0.0269(11) 0.0312(13) -0.0023(10) -0.0067(10) -0.0051(10)
C11 0.0232(12) 0.0286(12) 0.0212(11) -0.0045(9) 0.0030(9) -0.0035(10)
C12 0.0249(12) 0.0244(11) 0.0159(11) -0.0038(9) -0.0060(9) -0.0014(9)
C13 0.0234(12) 0.0219(10) 0.0162(10) -0.0038(8) -0.0054(9) 0.0006(9)
C14 0.0217(12) 0.0256(11) 0.0188(11) -0.0037(9) -0.0075(9) -0.0005(9)
C15 0.0308(13) 0.0232(11) 0.0248(12) -0.0091(9) -0.0116(10) 0.0042(10)
C16 0.0280(13) 0.0331(12) 0.0182(11) -0.0085(9) -0.0073(10) 0.0140(10)
C17 0.0207(12) 0.0348(12) 0.0206(12) -0.0041(10) -0.0063(9) 0.0016(10)
C18 0.0275(13) 0.0214(11) 0.0197(11) -0.0042(9) -0.0064(10) -0.0005(9)
C19 0.0277(13) 0.0224(11) 0.0237(12) -0.0061(9) -0.0085(10) 0.0006(9)
C20 0.0337(14) 0.0255(12) 0.0305(13) -0.0102(10) -0.0078(11) -0.0043(10)
C21 0.0274(13) 0.0398(13) 0.0250(12) -0.0148(11) -0.0089(10) -0.0007(11)
C22 0.0173(11) 0.0319(12) 0.0213(11) -0.0103(9) -0.0040(9) 0.0018(9)
C23 0.0253(13) 0.0434(14) 0.0177(11) -0.0084(10) -0.0088(10) 0.0041(11)
C24 0.0340(14) 0.0377(14) 0.0178(11) -0.0019(10) -0.0093(10) 0.0092(11)
C25 0.0248(12) 0.0285(12) 0.0191(11) -0.0050(9) -0.0035(9) 0.0086(10)
C26 0.0379(15) 0.0310(13) 0.0247(13) 0.0016(10) -0.0058(11) 0.0045(11)
C27 0.0434(16) 0.0240(12) 0.0345(14) 0.0002(10) -0.0065(12) -0.0041(11)
C28 0.0415(15) 0.0252(12) 0.0307(13) 0.0001(10) -0.0136(12) -0.0048(11)
C29 0.0191(11) 0.0256(11) 0.0179(11) -0.0052(9) -0.0026(9) 0.0041(9)
C30 0.0156(11) 0.0246(11) 0.0160(10) -0.0042(9) -0.0014(9) 0.0033(9)
C31 0.0204(11) 0.0209(10) 0.0167(10) -0.0040(8) -0.0007(9) -0.0004(9)
C32 0.0218(12) 0.0236(11) 0.0218(11) -0.0023(9) -0.0026(9) -0.0012(9)
C33 0.0317(13) 0.0297(12) 0.0210(12) -0.0080(9) -0.0026(10) -0.0085(10)
C34 0.0304(13) 0.0240(11) 0.0258(12) -0.0113(9) 0.0043(10) -0.0035(10)
C35 0.0196(11) 0.0237(11) 0.0260(12) -0.0050(9) 0.0026(10) 0.0035(9)
C36 0.0212(11) 0.0258(11) 0.0160(11) -0.0043(9) -0.0021(9) -0.0023(9)
C37 0.0197(11) 0.0178(10) 0.0181(11) -0.0061(8) -0.0029(9) 0.0007(9)
C38 0.0214(12) 0.0215(10) 0.0185(11) -0.0063(9) -0.0041(9) 0.0012(9)
C39 0.0263(12) 0.0254(11) 0.0165(11) -0.0069(9) 0.0020(9) -0.0017(10)
C40 0.0155(11) 0.0245(11) 0.0278(12) -0.0080(9) 0.0013(9) -0.0016(9)
C41 0.0196(11) 0.0280(11) 0.0233(12) -0.0070(9) -0.0089(9) -0.0007(9)
C42 0.0223(12) 0.0212(10) 0.0154(10) -0.0048(8) -0.0021(9) -0.0008(9)
C43 0.0204(11) 0.0220(10) 0.0151(10) -0.0063(8) -0.0032(9) -0.0005(9)
C44 0.0214(12) 0.0255(11) 0.0156(10) -0.0063(9) -0.0018(9) -0.0001(9)
C45 0.0293(13) 0.0222(11) 0.0181(11) -0.0024(9) -0.0044(10) 0.0055(10)
C46 0.0238(12) 0.0333(12) 0.0211(11) -0.0077(10) -0.0081(10) 0.0124(10)
C47 0.0178(12) 0.0393(13) 0.0201(11) -0.0058(10) -0.0028(9) -0.0009(10)
C48 0.0213(12) 0.0255(11) 0.0186(11) -0.0034(9) -0.0038(9) -0.0013(9)
C49 0.0191(11) 0.0248(11) 0.0209(11) -0.0051(9) -0.0036(9) -0.0001(9)
C50 0.0249(12) 0.0239(11) 0.0238(12) -0.0007(9) -0.0029(10) -0.0031(10)
C51 0.0230(12) 0.0359(13) 0.0171(11) -0.0020(9) -0.0004(9) -0.0038(10)
C52 0.0180(11) 0.0298(12) 0.0176(11) -0.0065(9) -0.0037(9) 0.0009(9)
C53 0.0260(13) 0.0419(14) 0.0165(11) -0.0105(10) -0.0006(10) 0.0020(11)
C54 0.0312(13) 0.0365(13) 0.0262(12) -0.0160(10) -0.0064(11) 0.0060(11)
C55 0.0255(12) 0.0268(11) 0.0235(12) -0.0100(9) -0.0080(10) 0.0052(10)
C56 0.0377(15) 0.0272(12) 0.0333(14) -0.0153(10) -0.0107(11) 0.0047(11)
C57 0.0386(15) 0.0204(11) 0.0388(15) -0.0069(10) -0.0104(12) -0.0039(10)
C58 0.0293(13) 0.0264(12) 0.0286(13) -0.0061(10) -0.0036(10) -0.0040(10)
C59 0.0173(11) 0.0244(11) 0.0212(11) -0.0085(9) -0.0064(9) 0.0024(9)
C60 0.0129(10) 0.0245(11) 0.0189(11) -0.0072(9) -0.0034(8) 0.0030(9)
B1 0.0217(13) 0.0231(12) 0.0154(12) -0.0053(10) -0.0047(10) -0.0020(10)
B2 0.0202(13) 0.0192(11) 0.0137(11) -0.0019(9) -0.0037(10) -0.0006(10)

loop_
_atom_type_symbol
_atom_type_description
_atom_type_scat_dispersion_real
_atom_type_scat_dispersion_imag
_atom_type_scat_source
C C 0.0033 0.0016 'International Tables Vol C Tables 4.2.6.8 and 6.1.1.4'
H H 0.0000 0.0000 'International Tables Vol C Tables 4.2.6.8 and 6.1.1.4'
B B 0.0013 0.0007 'International Tables Vol C Tables 4.2.6.8 and 6.1.1.4'
N N 0.0061 0.0033 'International Tables Vol C Tables 4.2.6.8 and 6.1.1.4'
F F 0.0171 0.0103 'International Tables Vol C Tables 4.2.6.8 and 6.1.1.4'

loop_
_geom_angle_atom_site_label_1
_geom_angle_atom_site_label_2
_geom_angle_atom_site_label_3
_geom_angle
C19 N1 C30 117.36(17)
C19 N1 B1 114.96(17)
C30 N1 B1 126.99(16)
C28 N2 C29 118.92(19)
C49 N3 C60 117.26(17)
C49 N3 B2 115.30(16)
C60 N3 B2 126.70(16)
C58 N4 C59 118.98(18)
C6 C1 C2 112.81(19)
C6 C1 B1 120.01(18)
C2 C1 B1 125.64(18)
F2 C2 C3 114.82(18)
F2 C2 C1 121.02(18)
C3 C2 C1 124.1(2)
F3 C3 C4 120.1(2)
F3 C3 C2 120.4(2)
C4 C3 C2 119.5(2)
F4 C4 C5 120.4(2)
F4 C4 C3 120.2(2)
C5 C4 C3 119.4(2)
F5 C5 C4 120.4(2)
F5 C5 C6 120.6(2)
C4 C5 C6 119.0(2)
F6 C6 C5 115.95(19)
F6 C6 C1 118.94(19)
C5 C6 C1 125.1(2)
C12 C7 C8 113.11(19)
C12 C7 B1 127.06(18)
C8 C7 B1 119.36(18)
F8 C8 C9 116.69(18)
F8 C8 C7 119.42(19)
C9 C8 C7 123.88(19)
F9 C9 C10 118.8(2)
F9 C9 C8 120.99(19)
C10 C9 C8 120.2(2)
F10 C10 C9 120.2(2)
F10 C10 C11 121.0(2)
C9 C10 C11 118.9(2)
F11 C11 C10 120.2(2)
F11 C11 C12 120.8(2)
C10 C11 C12 119.0(2)
F12 C12 C11 115.11(18)
F12 C12 C7 120.00(19)
C11 C12 C7 124.9(2)
C18 C13 C14 112.99(19)
C18 C13 B1 119.36(18)
C14 C13 B1 127.64(19)
F14 C14 C15 114.80(18)
F14 C14 C13 121.42(18)
C15 C14 C13 123.8(2)
F15 C15 C16 119.64(19)
F15 C15 C14 120.6(2)
C16 C15 C14 119.80(19)
F16 C16 C17 120.2(2)
F16 C16 C15 120.3(2)
C17 C16 C15 119.5(2)
F17 C17 C16 120.2(2)
F17 C17 C18 121.2(2)
C16 C17 C18 118.6(2)
F18 C18 C17 115.02(19)
F18 C18 C13 119.58(18)
C17 C18 C13 125.4(2)
N1 C19 C20 125.0(2)
C21 C20 C19 118.7(2)
C20 C21 C22 119.3(2)
C21 C22 C30 120.3(2)
C21 C22 C23 118.8(2)
C30 C22 C23 120.9(2)
C24 C23 C22 121.6(2)
C23 C24 C25 120.3(2)
C26 C25 C29 117.8(2)
C26 C25 C24 121.7(2)
C29 C25 C24 120.5(2)
C27 C26 C25 120.2(2)
C26 C27 C28 118.1(2)
N2 C28 C27 123.8(2)
N2 C29 C25 121.21(19)
N2 C29 C30 119.15(19)
C25 C29 C30 119.61(19)
N1 C30 C22 119.31(18)
N1 C30 C29 123.60(18)
C22 C30 C29 117.09(19)
C36 C31 C32 112.70(18)
C36 C31 B2 119.66(18)
C32 C31 B2 126.55(18)
F32 C32 C33 115.10(19)
F32 C32 C31 121.15(18)
C33 C32 C31 123.7(2)
F33 C33 C34 119.82(19)
F33 C33 C32 119.7(2)
C34 C33 C32 120.5(2)
F34 C34 C35 120.5(2)
F34 C34 C33 121.1(2)
C35 C34 C33 118.37(19)
F35 C35 C34 120.06(19)
F35 C35 C36 120.3(2)
C34 C35 C36 119.6(2)
F36 C36 C35 115.80(19)
F36 C36 C31 119.10(17)
C35 C36 C31 125.1(2)
C42 C37 C38 113.04(19)
C42 C37 B2 127.05(18)
C38 C37 B2 119.51(18)
F38 C38 C39 116.61(18)
F38 C38 C37 119.12(18)
C39 C38 C37 124.3(2)
F39 C39 C38 121.4(2)
F39 C39 C40 118.48(19)
C38 C39 C40 120.06(19)
F40 C40 C39 120.76(19)
F40 C40 C41 120.9(2)
C39 C40 C41 118.4(2)
F41 C41 C42 120.57(19)
F41 C41 C40 119.92(19)
C42 C41 C40 119.5(2)
F42 C42 C41 115.20(18)
F42 C42 C37 120.14(18)
C41 C42 C37 124.66(19)
C48 C43 C44 113.45(19)
C48 C43 B2 118.84(18)
C44 C43 B2 127.67(19)
F44 C44 C45 115.13(18)
F44 C44 C43 121.83(19)
C45 C44 C43 123.0(2)
F45 C45 C46 119.73(19)
F45 C45 C44 119.9(2)
C46 C45 C44 120.3(2)
F46 C46 C45 120.6(2)
F46 C46 C47 120.0(2)
C45 C46 C47 119.4(2)
F47 C47 C46 120.4(2)
F47 C47 C48 121.1(2)
C46 C47 C48 118.5(2)
F48 C48 C47 115.26(19)
F48 C48 C43 119.41(19)
C47 C48 C43 125.3(2)
N3 C49 C50 125.36(19)
C51 C50 C49 118.3(2)
C50 C51 C52 119.3(2)
C51 C52 C60 120.39(18)
C51 C52 C53 118.2(2)
C60 C52 C53 121.44(19)
C54 C53 C52 121.1(2)
C53 C54 C55 120.2(2)
C56 C55 C54 121.66(19)
C56 C55 C59 117.5(2)
C54 C55 C59 120.8(2)
C57 C56 C55 120.2(2)
C56 C57 C58 117.8(2)
N4 C58 C57 124.1(2)
N4 C59 C55 121.38(19)
N4 C59 C60 119.37(17)
C55 C59 C60 119.23(19)
N3 C60 C52 119.27(18)
N3 C60 C59 123.49(18)
C52 C60 C59 117.22(18)
C7 B1 C13 118.88(17)
C7 B1 C1 100.25(17)
C13 B1 C1 112.24(17)
C7 B1 N1 113.19(16)
C13 B1 N1 102.20(16)
C1 B1 N1 110.30(16)
C43 B2 C37 119.07(17)
C43 B2 C31 112.03(17)
C37 B2 C31 100.87(16)
C43 B2 N3 102.12(15)
C37 B2 N3 112.93(16)
C31 B2 N3 109.99(16)

loop_
_geom_bond_atom_site_label_1
_geom_bond_atom_site_label_2
_geom_bond_distance
N1 C19 1.336(3)
N1 C30 1.395(3)
N1 B1 1.691(3)
N2 C28 1.318(3)
N2 C29 1.351(3)
N3 C49 1.334(3)
N3 C60 1.403(2)
N3 B2 1.692(3)
N4 C58 1.318(3)
N4 C59 1.341(3)
F2 C2 1.350(2)
F3 C3 1.335(2)
F4 C4 1.345(2)
F5 C5 1.344(2)
F6 C6 1.354(2)
F8 C8 1.350(2)
F9 C9 1.352(2)
F10 C10 1.340(2)
F11 C11 1.342(2)
F12 C12 1.358(2)
F14 C14 1.342(2)
F15 C15 1.340(2)
F16 C16 1.347(2)
F17 C17 1.345(3)
F18 C18 1.365(2)
F32 C32 1.346(2)
F33 C33 1.348(3)
F34 C34 1.333(2)
F35 C35 1.344(2)
F36 C36 1.355(2)
F38 C38 1.351(2)
F39 C39 1.351(2)
F40 C40 1.342(2)
F41 C41 1.342(2)
F42 C42 1.354(2)
F44 C44 1.343(2)
F45 C45 1.349(2)
F46 C46 1.345(2)
F47 C47 1.337(3)
F48 C48 1.358(2)
C1 C6 1.391(3)
C1 C2 1.394(3)
C1 B1 1.663(3)
C2 C3 1.380(3)
C3 C4 1.372(3)
C4 C5 1.371(3)
C5 C6 1.372(3)
C7 C12 1.387(3)
C7 C8 1.390(3)
C7 B1 1.626(3)
C8 C9 1.372(3)
C9 C10 1.368(3)
C10 C11 1.378(3)
C11 C12 1.373(3)
C13 C18 1.387(3)
C13 C14 1.389(3)
C13 B1 1.636(3)
C14 C15 1.381(3)
C15 C16 1.371(3)
C16 C17 1.368(3)
C17 C18 1.376(3)
C19 C20 1.385(3)
C20 C21 1.355(3)
C21 C22 1.394(3)
C22 C30 1.417(3)
C22 C23 1.430(3)
C23 C24 1.329(3)
C24 C25 1.425(3)
C25 C26 1.404(3)
C25 C29 1.413(3)
C26 C27 1.358(3)
C27 C28 1.395(3)
C29 C30 1.453(3)
C31 C36 1.392(3)
C31 C32 1.392(3)
C31 B2 1.670(3)
C32 C33 1.383(3)
C33 C34 1.370(3)
C34 C35 1.371(3)
C35 C36 1.375(3)
C37 C42 1.386(3)
C37 C38 1.390(3)
C37 B2 1.631(3)
C38 C39 1.371(3)
C39 C40 1.374(3)
C40 C41 1.380(3)
C41 C42 1.374(3)
C43 C48 1.385(3)
C43 C44 1.389(3)
C43 B2 1.634(3)
C44 C45 1.386(3)
C45 C46 1.365(3)
C46 C47 1.371(3)
C47 C48 1.377(3)
C49 C50 1.384(3)
C50 C51 1.361(3)
C51 C52 1.399(3)
C52 C60 1.410(3)
C52 C53 1.435(3)
C53 C54 1.338(3)
C54 C55 1.422(3)
C55 C56 1.405(3)
C55 C59 1.425(3)
C56 C57 1.363(3)
C57 C58 1.398(3)
C59 C60 1.452(3)
